data_2224455
loop_
_publ_author_name
'Gainsford, Graeme J.'
'Bhuiyan, M. Delower H.'
'Kay, Andrew J.'

_publ_section_title
;5-(4-Cyano-5-dicyanomethylene-2,2-dimethyl-2,5-dihydro-3-furyl)-3-(1-methyl-1,4-dihydropyridin-4-ylidene)pent-4-enyl
 3,5-bis(benzyloxy)benzoate acetonitrile 0.25-solvate: a synchrotron radiation
 study
;
_journal_coeditor_code SJ2693
_journal_issue 12
_journal_name_full 'Acta Crystallographica Section E'
_journal_page_first o3261
_journal_page_last o3262
_journal_paper_doi 10.1107/S1600536809050430
_journal_volume 65
_journal_year 2009
_chemical_formula_iupac 'C42 H36 N4 O5, 0.25C2 H3 N'
_chemical_formula_moiety 'C42 H36 N4 O5, 0.25(C2 H3 N)'
_chemical_formula_sum 'C42.5 H36.75 N4.25 O5'
_chemical_formula_weight 687.01
_chemical_name_systematic
;5-(4-Cyano-5-dicyanomethylene-2,2-dimethyl-2,5-dihydro-3-furyl)-
3-(1-methyl-1,4-dihydropyridin-4-ylidene)pent-4-enyl
 3,5-bis(benzyloxy)benzoate
acetonitrile 0.25-solvate
;
_space_group_IT_number 15
_symmetry_cell_setting monoclinic
_symmetry_space_group_name_Hall '-C 2yc'
_symmetry_space_group_name_H-M 'C 1 2/c 1'
_atom_sites_solution_hydrogens geom
_atom_sites_solution_primary direct
_atom_sites_solution_secondary difmap
_audit_creation_method SHELXL-97
_cell_angle_alpha 90.00
_cell_angle_beta 108.61(3)
_cell_angle_gamma 90.00
_cell_formula_units_Z 8
_cell_length_a 29.374(6)
_cell_length_b 15.825(3)
_cell_length_c 16.317(3)
_cell_measurement_temperature 100(2)
_cell_volume 7188(3)
_computing_cell_refinement 'XDS (Kabsch, 1993)'
_computing_data_collection 'ADSC Quantum 210r software (ADSC, 2009)'
_computing_data_reduction
;
XDS (Kabsch, 1993), locally modified software and XPREP (Bruker,
2001)
;
_computing_molecular_graphics
;
ORTEP-3 (Farrugia, 1997) and Mercury (Macrae <i>et al.</i>,
2006)
;
_computing_publication_material
;
SHELXL97 (Sheldrick, 2008) and PLATON (Spek, 2009)
;
_computing_structure_refinement 'SHELXL97 (Sheldrick, 2008)'
_computing_structure_solution 'SHELXS97 (Sheldrick, 2008)'
_diffrn_ambient_temperature 100(2)
_diffrn_measured_fraction_theta_full 0.979
_diffrn_measured_fraction_theta_max 0.979
_diffrn_measurement_device_type 'ADSC Quantum 210r CCD'
_diffrn_measurement_method '\w scans'
_diffrn_radiation_monochromator graphite
_diffrn_radiation_source 'fine-focus sealed tube'
_diffrn_radiation_type synchrotron
_diffrn_radiation_wavelength 0.77300
_diffrn_reflns_av_R_equivalents 0.0983
_diffrn_reflns_av_sigmaI/netI 0.0480
_diffrn_reflns_limit_h_max 33
_diffrn_reflns_limit_h_min -33
_diffrn_reflns_limit_k_max 17
_diffrn_reflns_limit_k_min -17
_diffrn_reflns_limit_l_max 18
_diffrn_reflns_limit_l_min -18
_diffrn_reflns_number 38733
_diffrn_reflns_theta_full 26.00
_diffrn_reflns_theta_max 26.00
_diffrn_reflns_theta_min 1.59
_diffrn_standards_decay_% 0
_diffrn_standards_number 0
_exptl_absorpt_coefficient_mu 0.084
_exptl_absorpt_correction_type none
_exptl_crystal_colour black
_exptl_crystal_density_diffrn 1.270
_exptl_crystal_density_method 'not measured'
_exptl_crystal_description needle
_exptl_crystal_F_000 2892
_exptl_crystal_size_max 0.26
_exptl_crystal_size_mid 0.08
_exptl_crystal_size_min 0.04
_refine_diff_density_max 0.909
_refine_diff_density_min -0.498
_refine_ls_extinction_coef 0.0128(8)
_refine_ls_extinction_expression Fc^*^=kFc[1+0.001xFc^2^\l^3^/sin(2\q)]^-1/4^
_refine_ls_extinction_method 'SHELXL97 (Sheldrick, 2008)'
_refine_ls_goodness_of_fit_ref 1.041
_refine_ls_hydrogen_treatment constr
_refine_ls_matrix_type full
_refine_ls_number_parameters 482
_refine_ls_number_reflns 5381
_refine_ls_number_restraints 0
_refine_ls_restrained_S_all 1.041
_refine_ls_R_factor_all 0.0816
_refine_ls_R_factor_gt 0.0597
_refine_ls_shift/su_max 0.001
_refine_ls_shift/su_mean 0.000
_refine_ls_structure_factor_coef Fsqd
_refine_ls_weighting_details 'calc w=1/[\s^2^(Fo^2^)+(0.0862P)^2^+13.1795P] where P=(Fo^2^+2Fc^2^)/3'
_refine_ls_weighting_scheme calc
_refine_ls_wR_factor_gt 0.1526
_refine_ls_wR_factor_ref 0.1673
_reflns_number_gt 4076
_reflns_number_total 5381
_reflns_threshold_expression I>2sigma(I)
_cod_data_source_file sj2693.cif
_cod_data_source_block I
_cod_depositor_comments
;
The following automatic conversions were performed:
'_geom_hbond_publ_flag' value 'Y' changed to 'y' according to
'/home/saulius/struct/CIF-dictionaries/cif_core.dic' dictionary named
'cif_core.dic' version 2.4.1 from 2010-06-29 (7 times).

Automatic conversion script
Id: cif_fix_enum 1527 2010-12-29 10:47:43Z saulius 

The following automatic conversions were performed:

'_geom_hbond_publ_flag' value 'Y' changed to 'y' according to
/home/saulius/struct/CIF-dictionaries/cif_core.dic dictionary named
'cif_core.dic' version 2.4.1 from 2010-06-29 (7 times).

Automatic conversion script
Id: cif_fix_values 1715 2011-07-08 13:25:40Z adriana 
;
_cod_original_sg_symbol_H-M 'C 2/c'
_cod_original_formula_sum 'C42.50 H36.75 N4.25 O5'
_cod_database_code 2224455
_cod_database_fobs_code 2224455

loop_
_symmetry_equiv_pos_as_xyz
'x, y, z'
'-x, y, -z+1/2'
'x+1/2, y+1/2, z'
'-x+1/2, y+1/2, -z+1/2'
'-x, -y, -z'
'x, -y, z-1/2'
'-x+1/2, -y+1/2, -z'
'x+1/2, -y+1/2, z-1/2'

loop_
_atom_site_type_symbol
_atom_site_label
_atom_site_fract_x
_atom_site_fract_y
_atom_site_fract_z
_atom_site_U_iso_or_equiv
_atom_site_adp_type
_atom_site_calc_flag
_atom_site_refinement_flags
_atom_site_occupancy
_atom_site_disorder_assembly
_atom_site_disorder_group
O O1 0.17400(7) 0.94070(11) 0.02908(12) 0.0290(5) Uani d . 1 . .
O O3 0.11459(9) 0.63005(13) 0.23553(15) 0.0475(7) Uani d . 1 A .
O O4 0.03753(7) 0.32537(12) 0.37018(13) 0.0330(5) Uani d . 1 . .
O O5 0.00478(8) 0.60170(12) 0.42819(14) 0.0361(5) Uani d . 1 . .
N N1 0.22209(10) 0.92896(14) -0.22501(16) 0.0329(6) Uani d . 1 . .
N N2 0.19059(12) 1.12873(16) -0.0685(2) 0.0538(9) Uani d . 1 . .
N N3 0.19800(10) 0.73140(14) -0.16212(16) 0.0324(6) Uani d . 1 . .
N N4 0.21359(9) 0.36102(13) -0.10782(15) 0.0278(6) Uani d . 1 . .
C C1 0.21038(11) 0.94562(16) -0.16563(19) 0.0256(7) Uani d . 1 . .
C C2 0.19611(11) 0.96943(16) -0.09403(18) 0.0267(7) Uani d . 1 . .
C C3 0.19290(12) 1.05714(18) -0.0795(2) 0.0354(8) Uani d . 1 . .
C C4 0.17049(10) 0.79170(16) 0.02949(17) 0.0241(6) Uani d . 1 . .
C C5 0.16325(11) 0.86922(16) 0.07822(18) 0.0255(7) Uani d . 1 . .
C C6 0.18610(10) 0.91040(16) -0.03864(18) 0.0257(7) Uani d . 1 . .
C C7 0.18566(10) 0.82216(16) -0.04015(17) 0.0234(6) Uani d . 1 . .
C C8 0.11152(12) 0.88153(18) 0.0772(2) 0.0331(7) Uani d . 1 . .
H H8A 0.1025 0.8352 0.1088 0.050 Uiso calc R 1 . .
H H8B 0.0900 0.8818 0.0172 0.050 Uiso calc R 1 . .
H H8C 0.1088 0.9355 0.1047 0.050 Uiso calc R 1 . .
C C9 0.19856(12) 0.87367(17) 0.16911(18) 0.0335(8) Uani d . 1 . .
H H9A 0.1968 0.9296 0.1937 0.050 Uiso calc R 1 . .
H H9B 0.2312 0.8639 0.1673 0.050 Uiso calc R 1 . .
H H9C 0.1905 0.8304 0.2051 0.050 Uiso calc R 1 . .
C C10 0.19329(11) 0.77332(16) -0.10791(18) 0.0243(7) Uani d . 1 . .
C C11 0.16310(11) 0.71102(16) 0.05218(18) 0.0292(7) Uani d . 1 . .
H H11 0.1496 0.7033 0.0974 0.035 Uiso calc R 1 . .
C C12 0.17441(11) 0.63825(16) 0.01213(18) 0.0265(7) Uani d . 1 A .
H H12 0.1922 0.6482 -0.0263 0.032 Uiso calc R 1 . .
C C13 0.16333(13) 0.55628(17) 0.0211(2) 0.0395(9) Uani d . 1 . .
C C14 0.18049(11) 0.48951(17) -0.02358(19) 0.0305(7) Uani d . 1 A .
C C15 0.20573(12) 0.50609(17) -0.08233(19) 0.0331(8) Uani d . 1 . .
H H15 0.2114 0.5630 -0.0947 0.040 Uiso calc R 1 A .
C C16 0.22209(11) 0.44259(16) -0.12181(19) 0.0305(7) Uani d . 1 A .
H H16 0.2398 0.4560 -0.1598 0.037 Uiso calc R 1 . .
C C17 0.18892(11) 0.34164(16) -0.05347(18) 0.0282(7) Uani d . 1 A .
H H17 0.1827 0.2841 -0.0444 0.034 Uiso calc R 1 . .
C C18 0.17278(11) 0.40315(17) -0.01131(19) 0.0294(7) Uani d . 1 . .
H H18 0.1559 0.3875 0.0273 0.035 Uiso calc R 1 A .
C C19 0.23173(14) 0.29362(18) -0.1516(2) 0.0420(9) Uani d . 1 . .
H H19A 0.2652 0.2809 -0.1183 0.063 Uiso calc R 1 . .
H H19B 0.2300 0.3125 -0.2098 0.063 Uiso calc R 1 . .
H H19C 0.2121 0.2427 -0.1559 0.063 Uiso calc R 1 . .
C C22 0.10633(14) 0.55612(19) 0.2443(2) 0.0465(9) Uani d . 1 . .
C C23 0.07702(11) 0.52344(18) 0.29680(18) 0.0309(7) Uani d . 1 A .
C C24 0.07207(11) 0.43685(18) 0.30567(18) 0.0300(7) Uani d . 1 . .
H H24 0.0867 0.3979 0.2776 0.036 Uiso calc R 1 A .
C C25 0.04542(10) 0.40880(17) 0.35614(18) 0.0262(7) Uani d . 1 A .
C C26 0.02430(11) 0.46596(18) 0.39724(18) 0.0288(7) Uani d . 1 . .
H H26 0.0064 0.4461 0.4326 0.035 Uiso calc R 1 A .
C C27 0.02924(10) 0.55180(17) 0.38689(18) 0.0275(7) Uani d . 1 A .
C C28 0.05616(10) 0.58211(18) 0.33736(17) 0.0278(7) Uani d . 1 . .
H H28 0.0602 0.6411 0.3313 0.033 Uiso calc R 1 A .
C C29 0.05841(11) 0.26294(18) 0.32904(19) 0.0311(7) Uani d . 1 . .
H H29A 0.0938 0.2683 0.3499 0.037 Uiso calc R 1 . .
H H29B 0.0471 0.2718 0.2657 0.037 Uiso calc R 1 . .
C C30 0.04418(11) 0.17648(18) 0.34973(18) 0.0289(7) Uani d . 1 . .
C C31 0.06809(12) 0.10686(19) 0.33084(19) 0.0346(7) Uani d . 1 . .
H H31 0.0930 0.1150 0.3062 0.041 Uiso calc R 1 . .
C C32 0.05569(12) 0.02574(19) 0.3477(2) 0.0404(8) Uani d . 1 . .
H H32 0.0723 -0.0214 0.3350 0.048 Uiso calc R 1 . .
C C33 0.01922(12) 0.01313(19) 0.3829(2) 0.0400(8) Uani d . 1 . .
H H33 0.0108 -0.0425 0.3946 0.048 Uiso calc R 1 . .
C C34 -0.00487(12) 0.08144(18) 0.4010(2) 0.0344(7) Uani d . 1 . .
H H34 -0.0301 0.0728 0.4248 0.041 Uiso calc R 1 . .
C C35 0.00742(11) 0.16279(18) 0.38470(19) 0.0313(7) Uani d . 1 . .
H H35 -0.0094 0.2096 0.3975 0.038 Uiso calc R 1 . .
C C36 0.01009(12) 0.69126(18) 0.4277(2) 0.0373(8) Uani d . 1 . .
H H36A -0.0175 0.7178 0.4401 0.045 Uiso calc R 1 . .
H H36B 0.0091 0.7092 0.3690 0.045 Uiso calc R 1 . .
C C37 0.05594(11) 0.72330(17) 0.4923(2) 0.0310(7) Uani d . 1 . .
C C38 0.07674(13) 0.79806(19) 0.4777(2) 0.0419(9) Uani d . 1 . .
H H38 0.0645 0.8257 0.4234 0.050 Uiso calc R 1 . .
C C39 0.11551(14) 0.8330(2) 0.5421(3) 0.0510(10) Uani d . 1 . .
H H39 0.1291 0.8848 0.5317 0.061 Uiso calc R 1 . .
C C40 0.13430(13) 0.7930(2) 0.6206(2) 0.0452(9) Uani d . 1 . .
H H40 0.1604 0.8175 0.6647 0.054 Uiso calc R 1 . .
C C41 0.11505(11) 0.71712(19) 0.6349(2) 0.0365(8) Uani d . 1 . .
H H41 0.1287 0.6881 0.6880 0.044 Uiso calc R 1 . .
C C42 0.07586(11) 0.68318(17) 0.5719(2) 0.0306(7) Uani d . 1 . .
H H42 0.0623 0.6317 0.5831 0.037 Uiso calc R 1 . .
O O2A 0.12743(10) 0.49113(14) 0.21304(16) 0.0282(9) Uani d P 0.780(6) A 1
C C20A 0.12933(15) 0.5332(2) 0.0708(2) 0.0250(10) Uani d P 0.780(6) A 1
H H20A 0.1070 0.5806 0.0687 0.030 Uiso calc PR 0.780(6) A 1
H H20B 0.1102 0.4830 0.0445 0.030 Uiso calc PR 0.780(6) A 1
C C21A 0.15854(14) 0.5148(2) 0.1632(3) 0.0282(10) Uani d P 0.780(6) A 1
H H21A 0.1813 0.4682 0.1648 0.034 Uiso calc PR 0.780(6) A 1
H H21B 0.1774 0.5654 0.1893 0.034 Uiso calc PR 0.780(6) A 1
O O2B 0.0926(3) 0.5060(5) 0.1643(5) 0.019(2) Uiso d P 0.220(6) A 2
C C20B 0.1638(5) 0.5335(8) 0.1196(10) 0.019(2) Uiso d P 0.220(6) A 2
H H20C 0.1782 0.4778 0.1402 0.022 Uiso calc PR 0.220(6) A 2
H H20D 0.1786 0.5782 0.1622 0.022 Uiso calc PR 0.220(6) A 2
C C21B 0.1100(4) 0.5333(7) 0.0924(7) 0.019(2) Uiso d P 0.220(6) A 2
H H21C 0.0978 0.5908 0.0735 0.022 Uiso calc PR 0.220(6) A 2
H H21D 0.0973 0.4946 0.0427 0.022 Uiso calc PR 0.220(6) A 2
C C1S 0.0950(4) 0.8005(7) 0.2786(7) 0.082(2) Uiso d PR 0.25 A 3
H H1S1 0.1110 0.8128 0.3399 0.122 Uiso calc PR 0.25 A 3
H H1S2 0.1098 0.8340 0.2434 0.122 Uiso calc PR 0.25 A 3
H H1S3 0.0984 0.7402 0.2679 0.122 Uiso calc PR 0.25 A 3
C C2S 0.0488(7) 0.8199(13) 0.2578(13) 0.082(2) Uiso d P 0.25 A 3
N N2S 0.0000 0.8254(7) 0.2500 0.082(2) Uiso d SP 0.50 . 3

loop_
_atom_site_aniso_label
_atom_site_aniso_U_11
_atom_site_aniso_U_22
_atom_site_aniso_U_33
_atom_site_aniso_U_12
_atom_site_aniso_U_13
_atom_site_aniso_U_23
O1 0.0542(14) 0.0113(9) 0.0335(11) -0.0014(8) 0.0307(10) -0.0023(8)
O3 0.0843(19) 0.0267(13) 0.0502(14) -0.0171(11) 0.0479(14) -0.0105(10)
O4 0.0472(13) 0.0229(11) 0.0416(12) -0.0021(9) 0.0320(11) -0.0020(9)
O5 0.0417(13) 0.0275(11) 0.0486(13) -0.0024(9) 0.0275(11) -0.0090(9)
N1 0.0529(17) 0.0207(12) 0.0339(15) -0.0020(11) 0.0264(14) 0.0032(11)
N2 0.096(3) 0.0168(15) 0.075(2) 0.0010(14) 0.065(2) 0.0018(13)
N3 0.0564(18) 0.0185(12) 0.0320(14) 0.0034(11) 0.0278(13) 0.0006(11)
N4 0.0481(16) 0.0150(12) 0.0299(13) -0.0032(10) 0.0262(12) -0.0014(10)
C1 0.0384(17) 0.0120(13) 0.0318(16) -0.0006(12) 0.0190(15) 0.0062(12)
C2 0.0480(19) 0.0128(13) 0.0292(15) -0.0002(12) 0.0261(15) -0.0002(11)
C3 0.059(2) 0.0188(17) 0.0429(19) 0.0017(14) 0.0372(17) 0.0035(13)
C4 0.0392(17) 0.0157(14) 0.0232(14) -0.0017(12) 0.0182(13) -0.0006(11)
C5 0.0445(18) 0.0148(13) 0.0254(15) -0.0025(12) 0.0226(14) 0.0012(11)
C6 0.0379(17) 0.0176(14) 0.0273(15) -0.0007(12) 0.0185(14) -0.0025(11)
C7 0.0391(17) 0.0131(13) 0.0246(15) -0.0012(11) 0.0192(13) -0.0016(11)
C8 0.051(2) 0.0228(15) 0.0374(18) 0.0002(13) 0.0306(16) -0.0021(13)
C9 0.056(2) 0.0209(15) 0.0295(17) -0.0008(14) 0.0217(16) -0.0040(12)
C10 0.0417(18) 0.0124(13) 0.0253(15) -0.0008(12) 0.0196(14) 0.0043(12)
C11 0.053(2) 0.0178(14) 0.0268(15) -0.0027(13) 0.0268(15) -0.0001(12)
C12 0.0448(18) 0.0183(14) 0.0241(15) -0.0001(12) 0.0219(14) 0.0010(11)
C13 0.075(2) 0.0164(15) 0.0474(19) -0.0038(15) 0.0483(19) -0.0002(13)
C14 0.052(2) 0.0167(14) 0.0342(17) -0.0028(13) 0.0292(16) -0.0011(12)
C15 0.064(2) 0.0126(13) 0.0368(17) -0.0090(13) 0.0352(17) -0.0036(12)
C16 0.052(2) 0.0177(14) 0.0328(16) -0.0078(13) 0.0293(16) -0.0025(12)
C17 0.0458(19) 0.0138(13) 0.0318(16) -0.0041(12) 0.0220(15) -0.0003(12)
C18 0.0470(19) 0.0186(14) 0.0325(16) -0.0055(13) 0.0268(15) -0.0003(12)
C19 0.076(3) 0.0174(15) 0.050(2) -0.0004(15) 0.045(2) -0.0058(14)
C22 0.085(3) 0.0296(19) 0.044(2) -0.0158(17) 0.047(2) -0.0121(15)
C23 0.0440(19) 0.0305(16) 0.0248(15) -0.0070(14) 0.0201(15) -0.0043(13)
C24 0.0406(18) 0.0285(16) 0.0298(16) -0.0040(13) 0.0236(15) -0.0066(13)
C25 0.0327(17) 0.0228(15) 0.0269(15) -0.0044(12) 0.0150(14) 0.0004(12)
C26 0.0322(17) 0.0306(16) 0.0300(16) -0.0060(13) 0.0188(14) -0.0026(13)
C27 0.0303(17) 0.0283(16) 0.0260(15) 0.0002(12) 0.0120(14) -0.0044(12)
C28 0.0378(18) 0.0256(15) 0.0225(15) -0.0055(13) 0.0131(14) -0.0007(12)
C29 0.0403(18) 0.0289(16) 0.0316(16) 0.0023(13) 0.0223(15) -0.0007(13)
C30 0.0345(17) 0.0289(16) 0.0278(16) 0.0013(13) 0.0163(14) -0.0012(12)
C31 0.0413(19) 0.0351(17) 0.0341(17) 0.0027(14) 0.0216(15) -0.0026(14)
C32 0.053(2) 0.0279(17) 0.046(2) 0.0078(15) 0.0244(18) -0.0046(14)
C33 0.053(2) 0.0254(16) 0.045(2) -0.0016(15) 0.0217(18) -0.0003(14)
C34 0.0448(19) 0.0296(17) 0.0358(17) -0.0023(14) 0.0229(16) 0.0019(13)
C35 0.0394(18) 0.0291(16) 0.0327(17) 0.0048(13) 0.0216(15) 0.0001(13)
C36 0.044(2) 0.0261(16) 0.049(2) 0.0071(14) 0.0245(17) -0.0001(14)
C37 0.0404(18) 0.0198(14) 0.0454(19) 0.0050(13) 0.0314(16) -0.0027(13)
C38 0.060(2) 0.0276(17) 0.051(2) 0.0024(16) 0.0357(19) 0.0044(15)
C39 0.063(2) 0.0293(18) 0.080(3) -0.0146(17) 0.050(2) -0.0101(18)
C40 0.048(2) 0.043(2) 0.054(2) -0.0058(16) 0.0307(19) -0.0148(18)
C41 0.0397(19) 0.0334(17) 0.0434(19) 0.0032(14) 0.0233(16) -0.0057(15)
C42 0.0396(18) 0.0209(14) 0.0422(18) 0.0020(13) 0.0285(16) -0.0024(13)
O2A 0.045(2) 0.0226(13) 0.0289(16) -0.0052(12) 0.0292(15) -0.0001(11)
C20A 0.039(3) 0.0168(17) 0.028(2) -0.0010(16) 0.023(2) -0.0015(15)
C21A 0.042(2) 0.025(2) 0.026(2) -0.0020(17) 0.0231(19) -0.0012(16)

loop_
_atom_type_symbol
_atom_type_description
_atom_type_scat_dispersion_real
_atom_type_scat_dispersion_imag
_atom_type_scat_source
C C 0.0033 0.0016 'International Tables Vol C Tables 4.2.6.8 and 6.1.1.4'
H H 0.0000 0.0000 'International Tables Vol C Tables 4.2.6.8 and 6.1.1.4'
N N 0.0061 0.0033 'International Tables Vol C Tables 4.2.6.8 and 6.1.1.4'
O O 0.0106 0.0060 'International Tables Vol C Tables 4.2.6.8 and 6.1.1.4'

loop_
_geom_angle_atom_site_label_1
_geom_angle_atom_site_label_2
_geom_angle_atom_site_label_3
_geom_angle_site_symmetry_1
_geom_angle_site_symmetry_3
_geom_angle
_geom_angle_publ_flag
C6 O1 C5 . . 109.24(19) ?
C25 O4 C29 . . 117.6(2) ?
C27 O5 C36 . . 119.4(2) ?
C17 N4 C16 . . 119.8(2) ?
C17 N4 C19 . . 120.5(2) ?
C16 N4 C19 . . 119.7(2) ?
N1 C1 C2 . . 177.7(3) ?
C6 C2 C1 . . 122.5(2) ?
C6 C2 C3 . . 120.5(2) ?
C1 C2 C3 . . 117.0(2) ?
N2 C3 C2 . . 179.0(3) ?
C11 C4 C7 . . 130.3(2) ?
C11 C4 C5 . . 123.7(2) ?
C7 C4 C5 . . 106.0(2) ?
O1 C5 C4 . . 104.19(19) ?
O1 C5 C9 . . 107.3(2) ?
C4 C5 C9 . . 112.6(2) ?
O1 C5 C8 . . 106.3(2) ?
C4 C5 C8 . . 113.8(2) ?
C9 C5 C8 . . 111.9(2) ?
O1 C6 C2 . . 117.2(2) ?
O1 C6 C7 . . 111.5(2) ?
C2 C6 C7 . . 131.4(2) ?
C6 C7 C10 . . 123.6(2) ?
C6 C7 C4 . . 109.1(2) ?
C10 C7 C4 . . 126.9(2) ?
C5 C8 H8A . . 109.5 ?
C5 C8 H8B . . 109.5 ?
H8A C8 H8B . . 109.5 ?
C5 C8 H8C . . 109.5 ?
H8A C8 H8C . . 109.5 ?
H8B C8 H8C . . 109.5 ?
C5 C9 H9A . . 109.5 ?
C5 C9 H9B . . 109.5 ?
H9A C9 H9B . . 109.5 ?
C5 C9 H9C . . 109.5 ?
H9A C9 H9C . . 109.5 ?
H9B C9 H9C . . 109.5 ?
N3 C10 C7 . . 177.0(3) ?
C4 C11 C12 . . 123.7(2) n
C4 C11 H11 . . 118.2 ?
C12 C11 H11 . . 118.2 ?
C13 C12 C11 . . 129.0(3) n
C13 C12 H12 . . 115.5 ?
C11 C12 H12 . . 115.5 ?
C12 C13 C14 . . 120.3(3) ?
C12 C13 C20A . . 120.6(3) ?
C14 C13 C20A . . 118.9(3) ?
C12 C13 C20B . . 112.8(5) ?
C14 C13 C20B . . 115.7(5) ?
C18 C14 C15 . . 114.8(2) ?
C18 C14 C13 . . 122.2(2) ?
C15 C14 C13 . . 123.0(2) ?
C16 C15 C14 . . 121.7(3) ?
C16 C15 H15 . . 119.1 ?
C14 C15 H15 . . 119.1 ?
N4 C16 C15 . . 120.9(3) ?
N4 C16 H16 . . 119.5 ?
C15 C16 H16 . . 119.5 ?
N4 C17 C18 . . 121.1(2) ?
N4 C17 H17 . . 119.4 ?
C18 C17 H17 . . 119.4 ?
C17 C18 C14 . . 121.6(3) ?
C17 C18 H18 . . 119.2 ?
C14 C18 H18 . . 119.2 ?
N4 C19 H19A . . 109.5 ?
N4 C19 H19B . . 109.5 ?
H19A C19 H19B . . 109.5 ?
N4 C19 H19C . . 109.5 ?
H19A C19 H19C . . 109.5 ?
H19B C19 H19C . . 109.5 ?
O3 C22 O2A . . 123.0(3) ?
O3 C22 O2B . . 115.1(4) ?
O2A C22 O2B . . 45.3(3) ?
O3 C22 C23 . . 125.3(3) ?
O2A C22 C23 . . 111.4(3) ?
O2B C22 C23 . . 106.2(4) ?
C24 C23 C28 . . 122.1(3) ?
C24 C23 C22 . . 120.1(3) ?
C28 C23 C22 . . 117.8(3) ?
C25 C24 C23 . . 118.5(3) ?
C25 C24 H24 . . 120.7 ?
C23 C24 H24 . . 120.7 ?
O4 C25 C24 . . 124.6(2) ?
O4 C25 C26 . . 114.9(2) ?
C24 C25 C26 . . 120.4(3) ?
C27 C26 C25 . . 120.1(3) ?
C27 C26 H26 . . 119.9 ?
C25 C26 H26 . . 119.9 ?
O5 C27 C26 . . 114.3(2) ?
O5 C27 C28 . . 124.8(3) ?
C26 C27 C28 . . 120.9(3) ?
C27 C28 C23 . . 117.8(3) ?
C27 C28 H28 . . 121.1 ?
C23 C28 H28 . . 121.1 ?
O4 C29 C30 . . 109.3(2) ?
O4 C29 H29A . . 109.8 ?
C30 C29 H29A . . 109.8 ?
O4 C29 H29B . . 109.8 ?
C30 C29 H29B . . 109.8 ?
H29A C29 H29B . . 108.3 ?
C35 C30 C31 . . 118.7(3) ?
C35 C30 C29 . . 122.9(3) ?
C31 C30 C29 . . 118.4(3) ?
C32 C31 C30 . . 120.4(3) ?
C32 C31 H31 . . 119.8 ?
C30 C31 H31 . . 119.8 ?
C33 C32 C31 . . 120.3(3) ?
C33 C32 H32 . . 119.9 ?
C31 C32 H32 . . 119.9 ?
C34 C33 C32 . . 119.7(3) ?
C34 C33 H33 . . 120.1 ?
C32 C33 H33 . . 120.1 ?
C33 C34 C35 . . 120.4(3) ?
C33 C34 H34 . . 119.8 ?
C35 C34 H34 . . 119.8 ?
C34 C35 C30 . . 120.5(3) ?
C34 C35 H35 . . 119.8 ?
C30 C35 H35 . . 119.8 ?
O5 C36 C37 . . 113.9(2) ?
O5 C36 H36A . . 108.8 ?
C37 C36 H36A . . 108.8 ?
O5 C36 H36B . . 108.8 ?
C37 C36 H36B . . 108.8 ?
H36A C36 H36B . . 107.7 ?
C38 C37 C42 . . 118.1(3) ?
C38 C37 C36 . . 120.7(3) ?
C42 C37 C36 . . 120.9(3) ?
C37 C38 C39 . . 120.6(3) ?
C37 C38 H38 . . 119.7 ?
C39 C38 H38 . . 119.7 ?
C40 C39 C38 . . 120.5(3) ?
C40 C39 H39 . . 119.8 ?
C38 C39 H39 . . 119.8 ?
C39 C40 C41 . . 119.6(3) ?
C39 C40 H40 . . 120.2 ?
C41 C40 H40 . . 120.2 ?
C40 C41 C42 . . 120.1(3) ?
C40 C41 H41 . . 119.9 ?
C42 C41 H41 . . 119.9 ?
C41 C42 C37 . . 121.1(3) ?
C41 C42 H42 . . 119.4 ?
C37 C42 H42 . . 119.4 ?
C22 O2A C21A . . 116.9(2) ?
C21A C20A C13 . . 108.7(3) ?
C21A C20A H20A . . 110.0 ?
C13 C20A H20A . . 110.0 ?
C21A C20A H20B . . 110.0 ?
C13 C20A H20B . . 110.0 ?
H20A C20A H20B . . 108.3 ?
O2A C21A C20A . . 110.6(3) ?
O2A C21A H21A . . 109.5 ?
C20A C21A H21A . . 109.5 ?
O2A C21A H21B . . 109.5 ?
C20A C21A H21B . . 109.5 ?
H21A C21A H21B . . 108.1 ?
C22 O2B C21B . . 118.6(7) ?
C21B C20B C13 . . 91.8(9) ?
C21B C20B H20C . . 113.3 ?
C13 C20B H20C . . 113.3 ?
C21B C20B H20D . . 113.3 ?
C13 C20B H20D . . 113.3 ?
H20C C20B H20D . . 110.6 ?
O2B C21B C20B . . 111.3(10) ?
O2B C21B H21C . . 109.4 ?
C20B C21B H21C . . 109.4 ?
O2B C21B H21D . . 109.4 ?
C20B C21B H21D . . 109.4 ?
H21C C21B H21D . . 108.0 ?
C1S C2S N2S . . 166.3(18) ?
C2S N2S C2S 2 . 172.9(19) ?

loop_
_geom_bond_atom_site_label_1
_geom_bond_atom_site_label_2
_geom_bond_site_symmetry_2
_geom_bond_distance
_geom_bond_publ_flag
O1 C6 . 1.352(3) n
O1 C5 . 1.478(3) n
O3 C22 . 1.212(4) ?
O4 C25 . 1.372(3) n
O4 C29 . 1.437(3) n
O5 C27 . 1.380(3) ?
O5 C36 . 1.426(3) ?
N1 C1 . 1.157(3) ?
N2 C3 . 1.152(4) ?
N3 C10 . 1.149(3) ?
N4 C17 . 1.347(4) ?
N4 C16 . 1.348(3) ?
N4 C19 . 1.475(3) ?
C1 C2 . 1.412(4) ?
C2 C6 . 1.395(4) n
C2 C3 . 1.417(4) ?
C4 C11 . 1.366(4) n
C4 C7 . 1.430(4) n
C4 C5 . 1.513(4) ?
C5 C9 . 1.516(4) ?
C5 C8 . 1.527(4) ?
C6 C7 . 1.397(4) n
C7 C10 . 1.424(4) ?
C8 H8A . 0.9800 ?
C8 H8B . 0.9800 ?
C8 H8C . 0.9800 ?
C9 H9A . 0.9800 ?
C9 H9B . 0.9800 ?
C9 H9C . 0.9800 ?
C11 C12 . 1.415(4) n
C11 H11 . 0.9500 ?
C12 C13 . 1.357(4) n
C12 H12 . 0.9500 ?
C13 C14 . 1.462(4) n
C13 C20A . 1.518(5) n
C13 C20B . 1.643(15) ?
C14 C18 . 1.410(4) n
C14 C15 . 1.411(4) ?
C15 C16 . 1.361(4) n
C15 H15 . 0.9500 ?
C16 H16 . 0.9500 ?
C17 C18 . 1.362(4) n
C17 H17 . 0.9500 ?
C18 H18 . 0.9500 ?
C19 H19A . 0.9800 ?
C19 H19B . 0.9800 ?
C19 H19C . 0.9800 ?
C22 O2A . 1.380(4) ?
C22 O2B . 1.470(9) ?
C22 C23 . 1.488(4) ?
C23 C24 . 1.390(4) ?
C23 C28 . 1.391(4) ?
C24 C25 . 1.378(4) ?
C24 H24 . 0.9500 ?
C25 C26 . 1.385(4) ?
C26 C27 . 1.382(4) ?
C26 H26 . 0.9500 ?
C27 C28 . 1.384(4) ?
C28 H28 . 0.9500 ?
C29 C30 . 1.500(4) ?
C29 H29A . 0.9900 ?
C29 H29B . 0.9900 ?
C30 C35 . 1.390(4) ?
C30 C31 . 1.393(4) ?
C31 C32 . 1.386(4) ?
C31 H31 . 0.9500 ?
C32 C33 . 1.382(5) ?
C32 H32 . 0.9500 ?
C33 C34 . 1.374(4) ?
C33 H33 . 0.9500 ?
C34 C35 . 1.385(4) ?
C34 H34 . 0.9500 ?
C35 H35 . 0.9500 ?
C36 C37 . 1.508(5) ?
C36 H36A . 0.9900 ?
C36 H36B . 0.9900 ?
C37 C38 . 1.386(4) ?
C37 C42 . 1.396(4) ?
C38 C39 . 1.394(5) ?
C38 H38 . 0.9500 ?
C39 C40 . 1.378(5) ?
C39 H39 . 0.9500 ?
C40 C41 . 1.378(5) ?
C40 H40 . 0.9500 ?
C41 C42 . 1.383(4) ?
C41 H41 . 0.9500 ?
C42 H42 . 0.9500 ?
O2A C21A . 1.452(5) ?
C20A C21A . 1.507(6) ?
C20A H20A . 0.9900 ?
C20A H20B . 0.9900 ?
C21A H21A . 0.9900 ?
C21A H21B . 0.9900 ?
O2B C21B . 1.486(14) ?
C20B C21B . 1.498(17) ?
C20B H20C . 0.9900 ?
C20B H20D . 0.9900 ?
C21B H21C . 0.9900 ?
C21B H21D . 0.9900 ?
C1S C2S . 1.33(2) ?
C1S H1S1 . 0.9800 ?
C1S H1S2 . 0.9800 ?
C1S H1S3 . 0.9800 ?
C2S N2S . 1.40(2) ?
N2S C2S 2 1.40(2) ?

loop_
_geom_hbond_atom_site_label_D
_geom_hbond_atom_site_label_H
_geom_hbond_atom_site_label_A
_geom_hbond_site_symmetry_A
_geom_hbond_distance_DH
_geom_hbond_distance_HA
_geom_hbond_distance_DA
_geom_hbond_angle_DHA
_geom_hbond_publ_flag
C9 H9A N1 6_576 0.98 2.59 3.529(4) 161 y
C9 H9B N3 7_565 0.98 2.59 3.497(5) 153 y
C16 H16 N1 4_544 0.95 2.51 3.406(4) 156 y
C17 H17 N2 1_545 0.95 2.51 3.380(4) 152 y
C19 H19C N2 1_545 0.98 2.50 3.340(4) 143 y
C26 H26 O5 5_566 0.95 2.51 3.398(4) 155 y
C8 H8B Cg1 6_565 0.98 2.54 3.515(3) 171 y

loop_
_geom_torsion_atom_site_label_1
_geom_torsion_atom_site_label_2
_geom_torsion_atom_site_label_3
_geom_torsion_atom_site_label_4
_geom_torsion_site_symmetry_1
_geom_torsion_site_symmetry_2
_geom_torsion_site_symmetry_3
_geom_torsion_site_symmetry_4
_geom_torsion
_geom_torsion_publ_flag
C6 O1 C5 C4 . . . . -0.3(3) ?
C6 O1 C5 C9 . . . . 119.3(2) ?
C6 O1 C5 C8 . . . . -120.8(2) ?
C11 C4 C5 O1 . . . . -178.4(3) ?
C7 C4 C5 O1 . . . . 1.6(3) ?
C11 C4 C5 C9 . . . . 65.7(4) ?
C7 C4 C5 C9 . . . . -114.4(3) ?
C11 C4 C5 C8 . . . . -63.0(4) ?
C7 C4 C5 C8 . . . . 116.9(3) ?
C5 O1 C6 C2 . . . . 178.2(3) ?
C5 O1 C6 C7 . . . . -1.2(3) ?
C1 C2 C6 O1 . . . . 178.3(3) ?
C3 C2 C6 O1 . . . . -0.8(4) ?
C1 C2 C6 C7 . . . . -2.5(5) ?
C3 C2 C6 C7 . . . . 178.4(3) ?
O1 C6 C7 C10 . . . . 174.9(3) ?
C2 C6 C7 C10 . . . . -4.3(5) ?
O1 C6 C7 C4 . . . . 2.3(4) ?
C2 C6 C7 C4 . . . . -177.0(3) ?
C11 C4 C7 C6 . . . . 177.6(3) ?
C5 C4 C7 C6 . . . . -2.3(3) ?
C11 C4 C7 C10 . . . . 5.3(5) ?
C5 C4 C7 C10 . . . . -174.7(3) ?
C7 C4 C11 C12 . . . . 6.6(5) ?
C5 C4 C11 C12 . . . . -173.4(3) ?
C4 C11 C12 C13 . . . . -170.8(3) ?
C11 C12 C13 C14 . . . . -177.2(3) ?
C11 C12 C13 C20A . . . . 8.4(6) ?
C11 C12 C13 C20B . . . . -35.0(7) ?
C12 C13 C14 C18 . . . . 175.4(3) ?
C20A C13 C14 C18 . . . . -10.1(5) ?
C20B C13 C14 C18 . . . . 34.2(7) ?
C12 C13 C14 C15 . . . . -5.0(5) ?
C20A C13 C14 C15 . . . . 169.6(3) ?
C20B C13 C14 C15 . . . . -146.1(6) ?
C18 C14 C15 C16 . . . . -1.5(5) ?
C13 C14 C15 C16 . . . . 178.8(3) ?
C17 N4 C16 C15 . . . . -0.6(5) ?
C19 N4 C16 C15 . . . . 179.9(3) ?
C14 C15 C16 N4 . . . . 1.8(5) ?
C16 N4 C17 C18 . . . . -0.8(4) ?
C19 N4 C17 C18 . . . . 178.7(3) ?
N4 C17 C18 C14 . . . . 1.0(5) ?
C15 C14 C18 C17 . . . . 0.2(5) ?
C13 C14 C18 C17 . . . . 179.9(3) ?
O3 C22 C23 C24 . . . . -176.7(4) ?
O2A C22 C23 C24 . . . . -2.8(5) ?
O2B C22 C23 C24 . . . . 45.0(5) ?
O3 C22 C23 C28 . . . . 1.9(6) ?
O2A C22 C23 C28 . . . . 175.8(3) ?
O2B C22 C23 C28 . . . . -136.4(4) ?
C28 C23 C24 C25 . . . . 0.2(5) ?
C22 C23 C24 C25 . . . . 178.8(3) ?
C29 O4 C25 C24 . . . . -0.2(4) ?
C29 O4 C25 C26 . . . . 179.8(3) ?
C23 C24 C25 O4 . . . . 179.8(3) ?
C23 C24 C25 C26 . . . . -0.3(4) ?
O4 C25 C26 C27 . . . . -179.1(3) ?
C24 C25 C26 C27 . . . . 0.9(4) ?
C36 O5 C27 C26 . . . . 175.3(3) ?
C36 O5 C27 C28 . . . . -5.9(4) ?
C25 C26 C27 O5 . . . . 177.3(3) ?
C25 C26 C27 C28 . . . . -1.6(5) ?
O5 C27 C28 C23 . . . . -177.3(3) ?
C26 C27 C28 C23 . . . . 1.5(4) ?
C24 C23 C28 C27 . . . . -0.9(5) ?
C22 C23 C28 C27 . . . . -179.4(3) ?
C25 O4 C29 C30 . . . . -178.0(2) ?
O4 C29 C30 C35 . . . . 14.4(4) ?
O4 C29 C30 C31 . . . . -167.4(3) ?
C35 C30 C31 C32 . . . . -0.8(5) ?
C29 C30 C31 C32 . . . . -179.1(3) ?
C30 C31 C32 C33 . . . . 0.5(5) ?
C31 C32 C33 C34 . . . . 0.2(5) ?
C32 C33 C34 C35 . . . . -0.5(5) ?
C33 C34 C35 C30 . . . . 0.1(5) ?
C31 C30 C35 C34 . . . . 0.5(5) ?
C29 C30 C35 C34 . . . . 178.7(3) ?
C27 O5 C36 C37 . . . . -78.9(3) ?
O5 C36 C37 C38 . . . . 152.5(3) ?
O5 C36 C37 C42 . . . . -34.0(4) ?
C42 C37 C38 C39 . . . . -1.9(4) ?
C36 C37 C38 C39 . . . . 171.8(3) ?
C37 C38 C39 C40 . . . . 1.2(5) ?
C38 C39 C40 C41 . . . . 1.1(5) ?
C39 C40 C41 C42 . . . . -2.6(5) ?
C40 C41 C42 C37 . . . . 1.9(4) ?
C38 C37 C42 C41 . . . . 0.4(4) ?
C36 C37 C42 C41 . . . . -173.3(3) ?
O3 C22 O2A C21A . . . . -3.8(5) ?
C23 C22 O2A C21A . . . . -177.8(3) ?
C12 C13 C20A C21A . . . . -93.6(4) ?
C14 C13 C20A C21A . . . . 91.9(4) ?
C22 O2A C21A C20A . . . . -82.2(4) ?
C13 C20A C21A O2A . . . . -179.1(2) ?
O3 C22 O2B C21B . . . . 26.8(9) ?
C23 C22 O2B C21B . . . . 170.0(7) ?
C12 C13 C20B C21B . . . . 104.1(7) ?
C14 C13 C20B C21B . . . . -111.9(7) ?
C22 O2B C21B C20B . . . . 60.6(11) ?
C13 C20B C21B O2B . . . . 174.5(7) ?
